data_2235667
loop_
_publ_author_name
'Gerdes, Eberhard'
'Merzweiler, Kurt'

_publ_section_title
;
 <i>catena</i>-Poly[[tricarbonyl-1\k^3^<i>C</i>-(1\h^5^-cyclopentadienyl)lead(II)molybdenum(0)](<i>Mo</i>---<i>Pb</i>)-\m~3~-acetato-2':2:2''\k^4^<i>O</i>:<i>O</i>,<i>O</i>':<i>O</i>']
;
_journal_coeditor_code WM2639
_journal_issue 7
_journal_name_full 'Acta Crystallographica Section E'
_journal_page_first m869
_journal_paper_doi 10.1107/S1600536812024737
_journal_volume 68
_journal_year 2012
_chemical_formula_iupac '[Mo Pb (C5 H5) (C2 H3 O2) (C O)3]'
_chemical_formula_moiety 'C10 H8 Mo O5 Pb'
_chemical_formula_sum 'C10 H8 Mo O5 Pb'
_chemical_formula_weight 511.29
_chemical_name_systematic
;
<i>catena</i>-Poly[[tricarbonyl-1\k^3^<i>C</i>-(1\h^5^-
cyclopentadienyl)lead(II)molybdenum(0)](<i>Mo</i>---<i>Pb</i>)-\m~3~-acetato-
2':2:2''\k^4^<i>O</i>:<i>O</i>,<i>O</i>':<i>O</i>']
;
_space_group_IT_number 14
_symmetry_cell_setting monoclinic
_symmetry_space_group_name_Hall '-P 2yn'
_symmetry_space_group_name_H-M 'P 1 21/n 1'
_atom_sites_solution_hydrogens geom
_atom_sites_solution_primary direct
_atom_sites_solution_secondary difmap
_audit_creation_method SHELXL-97
_cell_angle_alpha 90.00
_cell_angle_beta 98.660(9)
_cell_angle_gamma 90.00
_cell_formula_units_Z 4
_cell_length_a 7.4813(6)
_cell_length_b 14.9431(12)
_cell_length_c 11.3323(9)
_cell_measurement_reflns_used 8000
_cell_measurement_temperature 220(2)
_cell_measurement_theta_max 25.9
_cell_measurement_theta_min 2.3
_cell_volume 1252.44(18)
_computing_cell_refinement '<i>IPDS Program Package</i> (Stoe & Cie, 1999)'
_computing_data_collection '<i>IPDS Program Package</i> (Stoe & Cie, 1999)'
_computing_data_reduction '<i>IPDS Program Package</i> (Stoe & Cie, 1999)'
_computing_molecular_graphics 'DIAMOND (Brandenburg, 2009)'
_computing_publication_material 'publCIF (Westrip, 2010)'
_computing_structure_refinement 'SHELXL97 (Sheldrick, 2008)'
_computing_structure_solution 'SHELXS97 (Sheldrick, 2008)'
_diffrn_ambient_temperature 220(2)
_diffrn_measured_fraction_theta_full 0.994
_diffrn_measured_fraction_theta_max 0.994
_diffrn_measurement_device_type 'Stoe IPDS I'
_diffrn_measurement_method '\f oscillation'
_diffrn_radiation_monochromator graphite
_diffrn_radiation_source 'fine-focus sealed tube'
_diffrn_radiation_type MoK\a
_diffrn_radiation_wavelength 0.71073
_diffrn_reflns_av_R_equivalents 0.0660
_diffrn_reflns_av_sigmaI/netI 0.0432
_diffrn_reflns_limit_h_max 9
_diffrn_reflns_limit_h_min -9
_diffrn_reflns_limit_k_max 18
_diffrn_reflns_limit_k_min -18
_diffrn_reflns_limit_l_max 13
_diffrn_reflns_limit_l_min -13
_diffrn_reflns_number 9600
_diffrn_reflns_theta_full 25.91
_diffrn_reflns_theta_max 25.91
_diffrn_reflns_theta_min 2.27
_diffrn_standards_number 0
_exptl_absorpt_coefficient_mu 14.430
_exptl_absorpt_correction_T_max 0.2625
_exptl_absorpt_correction_T_min 0.1117
_exptl_absorpt_correction_type numerical
_exptl_absorpt_process_details '(<i>IPDS Program Package</i>; Stoe & Cie, 1999)'
_exptl_crystal_colour orange
_exptl_crystal_density_diffrn 2.712
_exptl_crystal_density_method 'not measured'
_exptl_crystal_description plate
_exptl_crystal_F_000 928
_exptl_crystal_size_max .19
_exptl_crystal_size_mid .19
_exptl_crystal_size_min .08
_refine_diff_density_max 1.291
_refine_diff_density_min -1.150
_refine_ls_extinction_method none
_refine_ls_goodness_of_fit_ref 1.032
_refine_ls_hydrogen_treatment constr
_refine_ls_matrix_type full
_refine_ls_number_parameters 154
_refine_ls_number_reflns 2417
_refine_ls_number_restraints 0
_refine_ls_restrained_S_all 1.032
_refine_ls_R_factor_all 0.0303
_refine_ls_R_factor_gt 0.0242
_refine_ls_shift/su_max 0.001
_refine_ls_shift/su_mean 0.000
_refine_ls_structure_factor_coef Fsqd
_refine_ls_weighting_details 'calc w=1/[\s^2^(Fo^2^)+(0.0275P)^2^+0.0000P] where P=(Fo^2^+2Fc^2^)/3'
_refine_ls_weighting_scheme calc
_refine_ls_wR_factor_gt 0.0548
_refine_ls_wR_factor_ref 0.0562
_reflns_number_gt 2130
_reflns_number_total 2417
_reflns_threshold_expression >2sigma(I)
_cod_data_source_file wm2639.cif
_cod_data_source_block I
_cod_original_cell_volume 1252.44(17)
_cod_original_sg_symbol_H-M 'P 21/n'
_cod_database_code 2235667
_cod_database_fobs_code 2235667

loop_
_symmetry_equiv_pos_as_xyz
'x, y, z'
'-x+1/2, y+1/2, -z+1/2'
'-x, -y, -z'
'x-1/2, -y-1/2, z-1/2'

loop_
_atom_site_type_symbol
_atom_site_label
_atom_site_fract_x
_atom_site_fract_y
_atom_site_fract_z
_atom_site_U_iso_or_equiv
_atom_site_adp_type
_atom_site_calc_flag
_atom_site_refinement_flags
_atom_site_occupancy
_atom_site_symmetry_multiplicity
C C1 0.2861(8) 0.5561(4) 0.6488(5) 0.0223(12) Uani d . 1 1
C C2 0.3210(12) 0.5900(6) 0.7737(6) 0.057(2) Uani d . 1 1
H H3 0.4449 0.6109 0.7915 0.068 Uiso calc R 1 1
H H2 0.3018 0.5422 0.8282 0.068 Uiso calc R 1 1
H H1 0.2392 0.6391 0.7826 0.068 Uiso calc R 1 1
C C3 0.2737(9) 0.7886(4) 0.3061(5) 0.0283(13) Uani d . 1 1
C C4 0.4537(8) 0.6461(4) 0.3283(5) 0.0223(12) Uani d . 1 1
C C5 0.0974(8) 0.6837(4) 0.4177(5) 0.0259(13) Uani d . 1 1
C C6 -0.0802(9) 0.6429(5) 0.1399(6) 0.0406(17) Uani d . 1 1
H H4 -0.1923 0.6482 0.1672 0.049 Uiso calc R 1 1
C C7 0.0154(10) 0.7132(4) 0.0927(5) 0.0385(17) Uani d . 1 1
H H5 -0.0196 0.7736 0.0847 0.046 Uiso calc R 1 1
C C8 0.1749(10) 0.6743(5) 0.0599(5) 0.0378(16) Uani d . 1 1
H H6 0.2632 0.7048 0.0247 0.045 Uiso calc R 1 1
C C9 0.1782(10) 0.5829(5) 0.0891(5) 0.0384(16) Uani d . 1 1
H H7 0.2687 0.5415 0.0777 0.046 Uiso calc R 1 1
C C10 0.0208(10) 0.5650(4) 0.1386(5) 0.0357(16) Uani d . 1 1
H H8 -0.0113 0.5089 0.1666 0.043 Uiso calc R 1 1
O O1 0.4139(5) 0.5565(3) 0.5865(3) 0.0244(9) Uani d . 1 1
O O2 0.1338(5) 0.5251(3) 0.6061(4) 0.0246(9) Uani d . 1 1
O O3 0.3190(8) 0.8626(3) 0.3264(4) 0.0491(13) Uani d . 1 1
O O4 0.6102(6) 0.6423(3) 0.3575(4) 0.0376(11) Uani d . 1 1
O O5 0.0370(7) 0.7031(3) 0.5033(4) 0.0465(13) Uani d . 1 1
Mo Mo 0.19661(6) 0.66595(3) 0.26799(4) 0.01695(12) Uani d . 1 1
Pb Pb 0.22870(3) 0.489761(12) 0.406981(17) 0.01569(8) Uani d . 1 1

loop_
_atom_site_aniso_label
_atom_site_aniso_U_11
_atom_site_aniso_U_22
_atom_site_aniso_U_33
_atom_site_aniso_U_12
_atom_site_aniso_U_13
_atom_site_aniso_U_23
C1 0.020(3) 0.028(3) 0.019(3) -0.002(2) 0.003(2) 0.000(2)
C2 0.055(5) 0.084(6) 0.034(4) -0.037(5) 0.014(4) -0.021(4)
C3 0.031(4) 0.024(3) 0.026(3) 0.002(3) -0.007(3) 0.006(2)
C4 0.029(4) 0.018(3) 0.020(3) 0.004(2) 0.006(3) 0.000(2)
C5 0.033(4) 0.018(3) 0.029(3) 0.006(2) 0.011(3) 0.002(2)
C6 0.021(4) 0.069(5) 0.028(3) -0.007(3) -0.007(3) -0.003(3)
C7 0.053(5) 0.030(3) 0.024(3) 0.006(3) -0.020(3) -0.002(3)
C8 0.035(4) 0.063(5) 0.015(3) -0.016(3) 0.003(3) 0.000(3)
C9 0.051(5) 0.040(4) 0.022(3) 0.003(3) -0.003(3) -0.010(3)
C10 0.050(5) 0.034(4) 0.019(3) -0.018(3) -0.011(3) 0.004(2)
O1 0.019(2) 0.032(2) 0.023(2) -0.0025(17) 0.0073(18) 0.0014(16)
O2 0.013(2) 0.031(2) 0.029(2) -0.0035(17) 0.0006(17) -0.0033(17)
O3 0.069(4) 0.023(2) 0.048(3) -0.013(2) -0.013(3) 0.004(2)
O4 0.018(3) 0.040(3) 0.054(3) -0.0005(19) 0.003(2) 0.001(2)
O5 0.053(3) 0.049(3) 0.042(3) 0.017(2) 0.022(3) -0.001(2)
Mo 0.0173(2) 0.0174(2) 0.0154(2) -0.00063(18) -0.00030(18) 0.00218(16)
Pb 0.01277(13) 0.01757(12) 0.01657(11) 0.00013(8) 0.00171(8) 0.00066(7)

loop_
_atom_type_symbol
_atom_type_description
_atom_type_scat_dispersion_real
_atom_type_scat_dispersion_imag
_atom_type_scat_source
C C 0.0033 0.0016 'International Tables Vol C Tables 4.2.6.8 and 6.1.1.4'
H H 0.0000 0.0000 'International Tables Vol C Tables 4.2.6.8 and 6.1.1.4'
O O 0.0106 0.0060 'International Tables Vol C Tables 4.2.6.8 and 6.1.1.4'
Mo Mo -1.6832 0.6857 'International Tables Vol C Tables 4.2.6.8 and 6.1.1.4'
Pb Pb -3.3944 10.1111 'International Tables Vol C Tables 4.2.6.8 and 6.1.1.4'

loop_
_geom_angle_atom_site_label_1
_geom_angle_atom_site_label_2
_geom_angle_atom_site_label_3
_geom_angle_site_symmetry_1
_geom_angle_site_symmetry_3
_geom_angle
O2 C1 O1 . . 120.1(5)
O2 C1 C2 . . 120.7(5)
O1 C1 C2 . . 119.2(6)
C1 C2 H3 . . 109.5
C1 C2 H2 . . 109.5
H3 C2 H2 . . 109.5
C1 C2 H1 . . 109.5
H3 C2 H1 . . 109.5
H2 C2 H1 . . 109.5
O3 C3 Mo . . 178.6(5)
O4 C4 Mo . . 172.8(5)
O5 C5 Mo . . 173.3(5)
C10 C6 C7 . . 108.1(6)
C10 C6 Mo . . 72.6(4)
C7 C6 Mo . . 71.3(4)
C10 C6 H4 . . 125.9
C7 C6 H4 . . 125.9
Mo C6 H4 . . 121.8
C6 C7 C8 . . 106.6(6)
C6 C7 Mo . . 73.6(4)
C8 C7 Mo . . 72.4(4)
C6 C7 H5 . . 126.7
C8 C7 H5 . . 126.7
Mo C7 H5 . . 119.3
C9 C8 C7 . . 108.7(6)
C9 C8 Mo . . 73.4(3)
C7 C8 Mo . . 72.1(3)
C9 C8 H6 . . 125.6
C7 C8 H6 . . 125.6
Mo C8 H6 . . 120.5
C10 C9 C8 . . 107.0(6)
C10 C9 Mo . . 72.6(4)
C8 C9 Mo . . 71.8(3)
C10 C9 H7 . . 126.5
C8 C9 H7 . . 126.5
Mo C9 H7 . . 120.9
C6 C10 C9 . . 109.5(6)
C6 C10 Mo . . 73.2(4)
C9 C10 Mo . . 72.8(4)
C6 C10 H8 . . 125.2
C9 C10 H8 . . 125.2
Mo C10 H8 . . 120.5
C1 O1 Pb . . 94.6(3)
C1 O1 Pb . 3_666 142.5(4)
Pb O1 Pb . 3_666 109.89(13)
C1 O2 Pb . . 93.5(3)
C1 O2 Pb . 3_566 153.5(4)
Pb O2 Pb . 3_566 110.43(15)
C3 Mo C4 . . 79.8(2)
C3 Mo C5 . . 79.6(2)
C4 Mo C5 . . 101.3(2)
C3 Mo C7 . . 91.1(2)
C4 Mo C7 . . 138.9(2)
C5 Mo C7 . . 116.5(3)
C3 Mo C8 . . 98.4(2)
C4 Mo C8 . . 105.9(2)
C5 Mo C8 . . 151.9(3)
C7 Mo C8 . . 35.5(2)
C3 Mo C10 . . 148.9(2)
C4 Mo C10 . . 123.0(2)
C5 Mo C10 . . 112.0(3)
C7 Mo C10 . . 57.9(2)
C8 Mo C10 . . 57.4(2)
C3 Mo C9 . . 131.3(2)
C4 Mo C9 . . 98.4(2)
C5 Mo C9 . . 146.0(3)
C7 Mo C9 . . 58.6(2)
C8 Mo C9 . . 34.8(2)
C10 Mo C9 . . 34.6(2)
C3 Mo C6 . . 118.3(3)
C4 Mo C6 . . 155.7(2)
C5 Mo C6 . . 98.0(3)
C7 Mo C6 . . 35.1(2)
C8 Mo C6 . . 57.9(2)
C10 Mo C6 . . 34.2(3)
C9 Mo C6 . . 57.7(3)
C3 Mo Pb . . 134.20(17)
C4 Mo Pb . . 72.17(16)
C5 Mo Pb . . 71.52(16)
C7 Mo Pb . . 133.44(17)
C8 Mo Pb . . 123.54(18)
C10 Mo Pb . . 76.28(15)
C9 Mo Pb . . 88.82(17)
C6 Mo Pb . . 100.61(19)
O1 Pb O2 . . 51.85(12)
O1 Pb O2 . 3_566 120.53(12)
O2 Pb O2 . 3_566 69.57(15)
O1 Pb O1 . 3_666 70.11(13)
O2 Pb O1 . 3_666 115.60(12)
O2 Pb O1 3_566 3_666 160.67(12)
O1 Pb Mo . . 93.83(9)
O2 Pb Mo . . 105.64(9)
O2 Pb Mo 3_566 . 92.42(9)
O1 Pb Mo 3_666 . 103.33(8)

loop_
_geom_bond_atom_site_label_1
_geom_bond_atom_site_label_2
_geom_bond_site_symmetry_2
_geom_bond_distance
C1 O2 . 1.258(7)
C1 O1 . 1.272(7)
C1 C2 . 1.488(9)
C2 H3 . 0.9700
C2 H2 . 0.9700
C2 H1 . 0.9700
C3 O3 . 1.168(7)
C3 Mo . 1.951(6)
C4 O4 . 1.169(7)
C4 Mo . 1.965(6)
C5 O5 . 1.166(7)
C5 Mo . 1.970(5)
C6 C10 . 1.390(10)
C6 C7 . 1.420(10)
C6 Mo . 2.368(7)
C6 H4 . 0.9400
C7 C8 . 1.426(10)
C7 Mo . 2.339(6)
C7 H5 . 0.9400
C8 C9 . 1.405(10)
C8 Mo . 2.342(6)
C8 H6 . 0.9400
C9 C10 . 1.404(10)
C9 Mo . 2.363(6)
C9 H7 . 0.9400
C10 Mo . 2.361(6)
C10 H8 . 0.9400
O1 Pb . 2.491(4)
O1 Pb 3_666 2.752(4)
O2 Pb . 2.522(4)
O2 Pb 3_566 2.703(4)
Mo Pb . 3.0589(5)
Pb O2 3_566 2.703(4)
Pb O1 3_666 2.752(4)

loop_
_geom_torsion_atom_site_label_1
_geom_torsion_atom_site_label_2
_geom_torsion_atom_site_label_3
_geom_torsion_atom_site_label_4
_geom_torsion_site_symmetry_1
_geom_torsion_site_symmetry_4
_geom_torsion
C10 C6 C7 C8 . . 1.6(7)
Mo C6 C7 C8 . . 65.4(4)
C10 C6 C7 Mo . . -63.8(5)
C6 C7 C8 C9 . . -1.3(7)
Mo C7 C8 C9 . . 64.8(4)
C6 C7 C8 Mo . . -66.2(4)
C7 C8 C9 C10 . . 0.6(7)
Mo C8 C9 C10 . . 64.6(4)
C7 C8 C9 Mo . . -64.0(4)
C7 C6 C10 C9 . . -1.3(7)
Mo C6 C10 C9 . . -64.2(5)
C7 C6 C10 Mo . . 62.9(4)
C8 C9 C10 C6 . . 0.4(7)
Mo C9 C10 C6 . . 64.5(5)
C8 C9 C10 Mo . . -64.0(4)
O2 C1 O1 Pb . . 1.3(6)
C2 C1 O1 Pb . . 179.4(6)
O2 C1 O1 Pb . 3_666 -130.3(5)
C2 C1 O1 Pb . 3_666 47.8(9)
O1 C1 O2 Pb . . -1.3(6)
C2 C1 O2 Pb . . -179.3(6)
O1 C1 O2 Pb . 3_566 -156.3(5)
C2 C1 O2 Pb . 3_566 25.6(13)
C6 C7 Mo C3 . . -143.0(4)
C8 C7 Mo C3 . . 103.0(4)
C6 C7 Mo C4 . . 141.2(4)
C8 C7 Mo C4 . . 27.3(6)
C6 C7 Mo C5 . . -64.1(5)
C8 C7 Mo C5 . . -178.0(4)
C6 C7 Mo C8 . . 113.9(6)
C6 C7 Mo C10 . . 36.3(4)
C8 C7 Mo C10 . . -77.6(4)
C6 C7 Mo C9 . . 77.2(4)
C8 C7 Mo C9 . . -36.7(4)
C8 C7 Mo C6 . . -113.9(6)
C6 C7 Mo Pb . . 24.9(5)
C8 C7 Mo Pb . . -89.0(4)
C9 C8 Mo C3 . . 163.5(4)
C7 C8 Mo C3 . . -79.9(4)
C9 C8 Mo C4 . . 81.7(4)
C7 C8 Mo C4 . . -161.7(4)
C9 C8 Mo C5 . . -112.8(6)
C7 C8 Mo C5 . . 3.7(7)
C9 C8 Mo C7 . . -116.6(6)
C9 C8 Mo C10 . . -37.5(4)
C7 C8 Mo C10 . . 79.0(4)
C7 C8 Mo C9 . . 116.6(6)
C9 C8 Mo C6 . . -78.2(5)
C7 C8 Mo C6 . . 38.3(4)
C9 C8 Mo Pb . . 2.9(5)
C7 C8 Mo Pb . . 119.4(4)
C6 C10 Mo C3 . . -36.1(7)
C9 C10 Mo C3 . . 81.2(7)
C6 C10 Mo C4 . . -168.1(4)
C9 C10 Mo C4 . . -50.7(5)
C6 C10 Mo C5 . . 71.0(4)
C9 C10 Mo C5 . . -171.7(4)
C6 C10 Mo C7 . . -37.3(4)
C9 C10 Mo C7 . . 80.0(4)
C6 C10 Mo C8 . . -79.6(4)
C9 C10 Mo C8 . . 37.7(4)
C6 C10 Mo C9 . . -117.3(6)
C9 C10 Mo C6 . . 117.3(6)
C6 C10 Mo Pb . . 134.2(4)
C9 C10 Mo Pb . . -108.5(4)
C10 C9 Mo C3 . . -137.2(4)
C8 C9 Mo C3 . . -22.0(6)
C10 C9 Mo C4 . . 138.9(4)
C8 C9 Mo C4 . . -105.8(4)
C10 C9 Mo C5 . . 13.8(7)
C8 C9 Mo C5 . . 129.1(5)
C10 C9 Mo C7 . . -77.8(4)
C8 C9 Mo C7 . . 37.5(4)
C10 C9 Mo C8 . . -115.2(6)
C8 C9 Mo C10 . . 115.2(6)
C10 C9 Mo C6 . . -36.2(4)
C8 C9 Mo C6 . . 79.0(5)
C10 C9 Mo Pb . . 67.2(4)
C8 C9 Mo Pb . . -177.6(4)
C10 C6 Mo C3 . . 159.8(4)
C7 C6 Mo C3 . . 43.1(5)
C10 C6 Mo C4 . . 24.9(8)
C7 C6 Mo C4 . . -91.8(7)
C10 C6 Mo C5 . . -117.7(4)
C7 C6 Mo C5 . . 125.6(4)
C10 C6 Mo C7 . . 116.7(6)
C10 C6 Mo C8 . . 78.0(4)
C7 C6 Mo C8 . . -38.7(4)
C7 C6 Mo C10 . . -116.7(6)
C10 C6 Mo C9 . . 36.6(4)
C7 C6 Mo C9 . . -80.1(4)
C10 C6 Mo Pb . . -45.1(4)
C7 C6 Mo Pb . . -161.8(4)
C1 O1 Pb O2 . . -0.7(3)
Pb O1 Pb O2 3_666 . 150.3(2)
C1 O1 Pb O2 . 3_566 11.1(4)
Pb O1 Pb O2 3_666 3_566 162.11(12)
C1 O1 Pb O1 . 3_666 -151.0(4)
Pb O1 Pb O1 3_666 3_666 0.0
C1 O1 Pb Mo . . 106.2(3)
Pb O1 Pb Mo 3_666 . -102.80(11)
C1 O2 Pb O1 . . 0.7(3)
Pb O2 Pb O1 3_566 . 169.1(2)
C1 O2 Pb O2 . 3_566 -168.4(4)
Pb O2 Pb O2 3_566 3_566 0.0
C1 O2 Pb O1 . 3_666 31.9(4)
Pb O2 Pb O1 3_566 3_666 -159.73(13)
C1 O2 Pb Mo . . -81.7(3)
Pb O2 Pb Mo 3_566 . 86.71(13)
C3 Mo Pb O1 . . -4.2(3)
C4 Mo Pb O1 . . 50.95(18)
C5 Mo Pb O1 . . -58.0(2)
C7 Mo Pb O1 . . -167.3(3)
C8 Mo Pb O1 . . 148.6(2)
C10 Mo Pb O1 . . -177.2(2)
C9 Mo Pb O1 . . 150.2(2)
C6 Mo Pb O1 . . -153.0(2)
C3 Mo Pb O2 . . 47.2(3)
C4 Mo Pb O2 . . 102.33(19)
C5 Mo Pb O2 . . -6.7(2)
C7 Mo Pb O2 . . -115.9(3)
C8 Mo Pb O2 . . -160.1(2)
C10 Mo Pb O2 . . -125.9(2)
C9 Mo Pb O2 . . -158.4(2)
C6 Mo Pb O2 . . -101.7(2)
C3 Mo Pb O2 . 3_566 116.6(3)
C4 Mo Pb O2 . 3_566 171.78(18)
C5 Mo Pb O2 . 3_566 62.8(2)
C7 Mo Pb O2 . 3_566 -46.5(3)
C8 Mo Pb O2 . 3_566 -90.6(2)
C10 Mo Pb O2 . 3_566 -56.4(2)
C9 Mo Pb O2 . 3_566 -89.0(2)
C6 Mo Pb O2 . 3_566 -32.22(19)
C3 Mo Pb O1 . 3_666 -74.7(3)
C4 Mo Pb O1 . 3_666 -19.50(18)
C5 Mo Pb O1 . 3_666 -128.5(2)
C7 Mo Pb O1 . 3_666 122.2(3)
C8 Mo Pb O1 . 3_666 78.1(2)
C10 Mo Pb O1 . 3_666 112.3(2)
C9 Mo Pb O1 . 3_666 79.7(2)
C6 Mo Pb O1 . 3_666 136.50(19)
